data_1541072
loop_
_publ_author_name
'Palacin, M. R.'
'Fuertes, A.'
'Casan-Pastor, N.'
'Gomez-Romero, P.'

_publ_section_title
;
 Induction of bidimensionality in mixed Cu--Ti perovskites
;
_journal_issue 1
_journal_name_full 'Advanced Materials'
_journal_page_first 54
_journal_page_last 57
_journal_paper_doi 10.1002/adma.19940060110
_journal_volume 6
_journal_year 1994
_chemical_formula_sum 'Ba2 Cu2 Eu2 O11 Ti2'
_chemical_name_systematic 'Eu2 Ba2 Cu2 Ti2 O11'
_space_group_IT_number 123
_symmetry_space_group_name_Hall '-P 4 2'
_symmetry_space_group_name_H-M 'P 4/m m m'
_cell_angle_alpha 90
_cell_angle_beta 90
_cell_angle_gamma 90
_cell_formula_units_Z 1
_cell_length_a 3.8889
_cell_length_b 3.8889
_cell_length_c 15.726
_cell_volume 237.833
_citation_journal_id_ASTM ADVMEW
_cod_data_source_file Palacin_ADVMEW_1994_1749.cif
_cod_data_source_block Ba2Cu2Eu2O11Ti2
_cod_original_cell_volume 237.8328
_cod_database_code 1541072

loop_
_symmetry_equiv_pos_as_xyz
x,y,z
-y,x,z
-x,-y,z
y,-x,z
x,-y,-z
y,x,-z
-x,y,-z
-y,-x,-z
-x,-y,-z
y,-x,-z
x,y,-z
-y,x,-z
-x,y,z
-y,-x,z
x,-y,z
y,x,z

loop_
_atom_site_label
_atom_site_type_symbol
_atom_site_fract_x
_atom_site_fract_y
_atom_site_fract_z
_atom_site_occupancy
_atom_site_U_iso_or_equiv
Eu1 Eu+3 0.5 0.5 0 1 0.0
Cu1 Cu+2 0 0 0.1132 1 0.0
Eu2 Eu+3 0.5 0.5 0.5 1 0.0
O4 O-2 0 0.5 0.094 1 0.0
O3 O-2 0 0 0.267 1 0.0
O1 O-2 0 0 0.5 1 0.0
O2 O-2 0 0.5 0.387 1 0.0
Ba1 Ba+2 0.5 0.5 0.2351 1 0.0
Ti1 Ti+4 0 0 0.373 1 0.0
